data_4064650
loop_
_publ_author_name
'Liu, Shaofeng'
'Pattacini, Roberto'
'Braunstein, Pierre'

_publ_section_title
;
 Reactions between an Ethylene Oligomerization Chromium(III) Precatalyst
 and Aluminum-Based Activators: Alkyl and Cationic Complexes with a
 Tridentate NPN Ligand
;
_journal_issue 13
_journal_name_full Organometallics
_journal_page_first 3549
_journal_paper_doi 10.1021/om200243a
_journal_volume 30
_journal_year 2011
_chemical_formula_moiety 'C38 H40 Cl2 Cr2 N4 P2, 2(C1.95 H5.85 Al Cl2.05)'
_chemical_formula_sum 'C41.9 H51.7 Al2 Cl6.1 Cr2 N4 P2'
_chemical_formula_weight 1047.52
_space_group_IT_number 2
_symmetry_cell_setting triclinic
_symmetry_Int_Tables_number 2
_symmetry_space_group_name_Hall '-P 1'
_symmetry_space_group_name_H-M 'P -1'
_atom_sites_solution_hydrogens geom
_atom_sites_solution_primary direct
_atom_sites_solution_secondary difmap
_audit_creation_method SHELXL-97
_cell_angle_alpha 66.117(4)
_cell_angle_beta 85.239(4)
_cell_angle_gamma 76.112(4)
_cell_formula_units_Z 1
_cell_length_a 9.7268(6)
_cell_length_b 11.9913(8)
_cell_length_c 12.0343(7)
_cell_measurement_reflns_used 3242
_cell_measurement_temperature 173(2)
_cell_measurement_theta_max 27.103
_cell_measurement_theta_min 0.998
_cell_volume 1245.78(14)
_computing_cell_refinement 'HKL Scalepack (Otwinowski & Minor 1997)'
_computing_data_reduction 'HKL Denzo and Scalepack (Otwinowski & Minor 1997)'
_computing_molecular_graphics ORTEP-3
_computing_publication_material PLATON
_computing_structure_refinement 'SHELXL-97 (Sheldrick, 1997)'
_computing_structure_solution 'SHELXS-97 (Sheldrick, 1997)'
_diffrn_ambient_temperature 173(2)
_diffrn_detector_area_resol_mean 9
_diffrn_measured_fraction_theta_full 0.997
_diffrn_measured_fraction_theta_max 0.997
_diffrn_measurement_device_type KappaCCD
_diffrn_measurement_method CCD
_diffrn_radiation_monochromator graphite
_diffrn_radiation_probe x-ray
_diffrn_radiation_type MoK\a
_diffrn_radiation_wavelength 0.71073
_diffrn_reflns_av_R_equivalents 0.0278
_diffrn_reflns_av_sigmaI/netI 0.0633
_diffrn_reflns_limit_h_max 11
_diffrn_reflns_limit_h_min -11
_diffrn_reflns_limit_k_max 14
_diffrn_reflns_limit_k_min -12
_diffrn_reflns_limit_l_max 14
_diffrn_reflns_limit_l_min -14
_diffrn_reflns_number 6982
_diffrn_reflns_theta_full 25.49
_diffrn_reflns_theta_max 25.49
_diffrn_reflns_theta_min 2.54
_diffrn_source 'fine-focus sealed tube'
_exptl_absorpt_coefficient_mu 0.896
_exptl_absorpt_correction_type none
_exptl_crystal_colour brown
_exptl_crystal_density_diffrn 1.396
_exptl_crystal_density_method 'not measured'
_exptl_crystal_description prism
_exptl_crystal_F_000 538.8
_exptl_crystal_size_max 0.24
_exptl_crystal_size_mid 0.13
_exptl_crystal_size_min 0.13
_refine_diff_density_max 0.978
_refine_diff_density_min -1.021
_refine_diff_density_rms 0.138
_refine_ls_extinction_method none
_refine_ls_goodness_of_fit_ref 1.028
_refine_ls_hydrogen_treatment constr
_refine_ls_matrix_type full
_refine_ls_number_parameters 286
_refine_ls_number_reflns 4630
_refine_ls_number_restraints 36
_refine_ls_restrained_S_all 1.112
_refine_ls_R_factor_all 0.0948
_refine_ls_R_factor_gt 0.0580
_refine_ls_shift/su_max 0.008
_refine_ls_shift/su_mean 0.000
_refine_ls_structure_factor_coef Fsqd
_refine_ls_weighting_details 'calc w=1/[\s^2^(Fo^2^)+(0.1067P)^2^+0.0000P] where P=(Fo^2^+2Fc^2^)/3'
_refine_ls_weighting_scheme calc
_refine_ls_wR_factor_gt 0.1558
_refine_ls_wR_factor_ref 0.1741
_reflns_number_gt 3153
_reflns_number_total 4630
_reflns_threshold_expression >2sigma(I)
_cod_data_source_file om200243a_si_001.cif
_cod_data_source_block compound3
_cod_original_cell_volume 1245.78(13)
_cod_original_formula_sum 'C41.90 H51.70 Al2 Cl6.10 Cr2 N4 P2'
_cod_database_code 4064650

loop_
_symmetry_equiv_pos_as_xyz
'x, y, z'
'-x, -y, -z'

loop_
_atom_site_label
_atom_site_type_symbol
_atom_site_fract_x
_atom_site_fract_y
_atom_site_fract_z
_atom_site_U_iso_or_equiv
_atom_site_adp_type
_atom_site_occupancy
_atom_site_symmetry_multiplicity
_atom_site_calc_flag
_atom_site_refinement_flags
_atom_site_disorder_assembly
_atom_site_disorder_group
Cr1 Cr 0.12050(6) 0.08849(6) 0.42109(5) 0.0289(2) Uani 1 1 d . . .
P1 P 0.22082(11) 0.23698(10) 0.44532(10) 0.0344(3) Uani 1 1 d . . .
N1 N 0.2140(3) 0.1481(3) 0.2498(3) 0.0327(8) Uani 1 1 d . . .
N2 N -0.0474(3) 0.2644(3) 0.3428(3) 0.0345(8) Uani 1 1 d . . .
Cl1 Cl 0.00638(10) 0.04386(9) 0.61183(9) 0.0333(3) Uani 1 1 d . . .
Cl2 Cl 0.1403(3) 0.6818(3) 0.2826(2) 0.0992(9) Uani 0.75 1 d PU A 1
Cl3 Cl 0.39700(13) 0.58681(13) 0.11489(18) 0.0829(6) Uani 1 1 d . A .
Cl4 Cl 0.2126(10) 0.8638(9) -0.0527(8) 0.092(3) Uani 0.30 1 d PU A 2
C1 C 0.3189(7) 0.2875(5) 0.3040(5) 0.0641(16) Uani 1 1 d . . .
H1A H 0.2944 0.3783 0.2653 0.077 Uiso 1 1 calc R . .
H1B H 0.4194 0.2618 0.3233 0.077 Uiso 1 1 calc R . .
C2 C 0.2905(5) 0.2363(4) 0.2162(4) 0.0400(11) Uani 1 1 d . . .
C3 C 0.3499(5) 0.2775(5) 0.1020(4) 0.0469(12) Uani 1 1 d . . .
H3 H 0.4014 0.3392 0.0799 0.056 Uiso 1 1 calc R . .
C4 C 0.3327(6) 0.2272(5) 0.0224(4) 0.0543(14) Uani 1 1 d . . .
H4 H 0.3734 0.2533 -0.0540 0.065 Uiso 1 1 calc R . .
C5 C 0.2538(5) 0.1367(5) 0.0563(4) 0.0514(13) Uani 1 1 d . . .
H5 H 0.2399 0.1018 0.0029 0.062 Uiso 1 1 calc R . .
C6 C 0.1970(5) 0.0999(4) 0.1691(4) 0.0425(11) Uani 1 1 d . . .
H6 H 0.1442 0.0391 0.1918 0.051 Uiso 1 1 calc R . .
C7 C 0.0686(5) 0.3609(5) 0.4425(5) 0.0544(13) Uani 1 1 d . . .
H7A H 0.0387 0.3474 0.5250 0.065 Uiso 1 1 calc R . .
H7B H 0.0953 0.4410 0.4065 0.065 Uiso 1 1 calc R . .
C8 C -0.0528(5) 0.3636(4) 0.3702(4) 0.0419(11) Uani 1 1 d . . .
C9 C -0.1671(5) 0.4664(4) 0.3347(5) 0.0548(14) Uani 1 1 d . . .
H9 H -0.1691 0.5335 0.3555 0.066 Uiso 1 1 calc R . .
C10 C -0.2763(5) 0.4683(5) 0.2690(5) 0.0567(14) Uani 1 1 d . . .
H10 H -0.3544 0.5356 0.2461 0.068 Uiso 1 1 calc R . .
C11 C -0.2688(5) 0.3695(5) 0.2376(4) 0.0504(13) Uani 1 1 d . . .
H11 H -0.3405 0.3692 0.1913 0.060 Uiso 1 1 calc R . .
C12 C -0.1527(5) 0.2705(4) 0.2758(4) 0.0417(11) Uani 1 1 d . . .
H12 H -0.1479 0.2040 0.2534 0.050 Uiso 1 1 calc R . .
C13 C 0.3370(4) 0.2225(4) 0.5623(4) 0.0389(11) Uani 1 1 d . . .
C14 C 0.3404(5) 0.1269(5) 0.6757(4) 0.0512(13) Uani 1 1 d . . .
H14 H 0.2809 0.0721 0.6922 0.061 Uiso 1 1 calc R . .
C15 C 0.4339(6) 0.1121(6) 0.7665(5) 0.0634(15) Uani 1 1 d . . .
H15 H 0.4379 0.0467 0.8426 0.076 Uiso 1 1 calc R . .
C16 C 0.5187(5) 0.1950(6) 0.7415(5) 0.0609(15) Uani 1 1 d . . .
H16 H 0.5801 0.1862 0.8013 0.073 Uiso 1 1 calc R . .
C17 C 0.5144(5) 0.2915(6) 0.6288(6) 0.0632(15) Uani 1 1 d . . .
H17 H 0.5732 0.3468 0.6127 0.076 Uiso 1 1 calc R . .
C18 C 0.4237(5) 0.3061(5) 0.5402(5) 0.0517(13) Uani 1 1 d . . .
H18 H 0.4199 0.3723 0.4647 0.062 Uiso 1 1 calc R . .
C19 C 0.3047(4) -0.0465(4) 0.4902(4) 0.0393(11) Uani 1 1 d . . .
H19A H 0.3066 -0.1164 0.4698 0.059 Uiso 1 1 calc R . .
H19B H 0.3077 -0.0739 0.5769 0.059 Uiso 1 1 calc R . .
H19C H 0.3852 -0.0117 0.4558 0.059 Uiso 1 1 calc R . .
C20 C 0.0615(6) 0.6000(6) 0.0597(5) 0.0714(18) Uani 1 1 d . A .
H20A H -0.0297 0.6534 0.0297 0.107 Uiso 1 1 calc R . .
H20B H 0.0502 0.5296 0.1325 0.107 Uiso 1 1 calc R . .
H20C H 0.1069 0.5709 -0.0006 0.107 Uiso 1 1 calc R . .
C21 C 0.070(2) 0.750(2) 0.2193(18) 0.045(4) Uani 0.25 1 d PU A 2
H21A H 0.0315 0.8389 0.1827 0.067 Uiso 0.25 1 calc PR A 2
H21B H 0.1317 0.7309 0.2857 0.067 Uiso 0.25 1 calc PR A 2
H21C H -0.0065 0.7078 0.2488 0.067 Uiso 0.25 1 calc PR A 2
C22 C 0.1624(15) 0.8714(14) -0.0071(12) 0.089(5) Uani 0.70 1 d PU A 1
H22A H 0.1370 0.8878 -0.0886 0.134 Uiso 0.70 1 calc PR A 1
H22B H 0.2517 0.8923 -0.0073 0.134 Uiso 0.70 1 calc PR A 1
H22C H 0.0909 0.9211 0.0243 0.134 Uiso 0.70 1 calc PR A 1
Al1 Al 0.17776(14) 0.69361(13) 0.09549(13) 0.0444(4) Uani 1 1 d . . .

loop_
_atom_site_aniso_label
_atom_site_aniso_U_11
_atom_site_aniso_U_22
_atom_site_aniso_U_33
_atom_site_aniso_U_23
_atom_site_aniso_U_13
_atom_site_aniso_U_12
Cr1 0.0256(4) 0.0292(4) 0.0353(4) -0.0161(3) 0.0067(3) -0.0084(3)
P1 0.0331(6) 0.0348(6) 0.0420(7) -0.0201(5) 0.0061(5) -0.0126(5)
N1 0.0298(18) 0.0303(19) 0.037(2) -0.0122(16) 0.0056(15) -0.0091(15)
N2 0.0310(18) 0.036(2) 0.038(2) -0.0185(16) 0.0036(16) -0.0056(15)
Cl1 0.0336(5) 0.0374(6) 0.0371(6) -0.0210(5) 0.0103(4) -0.0150(4)
Cl2 0.1069(18) 0.155(2) 0.1015(17) -0.0988(18) 0.0516(14) -0.0794(17)
Cl3 0.0386(7) 0.0515(8) 0.1506(16) -0.0310(9) 0.0080(8) -0.0147(6)
Cl4 0.114(6) 0.066(4) 0.094(5) -0.014(4) -0.020(4) -0.039(4)
C1 0.083(4) 0.066(4) 0.059(3) -0.025(3) 0.024(3) -0.054(3)
C2 0.037(2) 0.044(3) 0.042(3) -0.020(2) 0.010(2) -0.013(2)
C3 0.049(3) 0.050(3) 0.042(3) -0.015(2) 0.020(2) -0.024(2)
C4 0.070(3) 0.050(3) 0.040(3) -0.017(2) 0.027(2) -0.020(3)
C5 0.070(3) 0.051(3) 0.039(3) -0.022(2) 0.014(2) -0.020(3)
C6 0.048(3) 0.041(3) 0.042(3) -0.018(2) 0.010(2) -0.017(2)
C7 0.052(3) 0.053(3) 0.071(3) -0.040(3) -0.004(3) -0.006(2)
C8 0.039(2) 0.037(3) 0.052(3) -0.023(2) 0.001(2) -0.002(2)
C9 0.056(3) 0.041(3) 0.070(3) -0.034(3) -0.004(3) 0.007(2)
C10 0.044(3) 0.047(3) 0.067(3) -0.020(3) -0.006(3) 0.008(2)
C11 0.041(3) 0.052(3) 0.055(3) -0.020(2) -0.010(2) -0.003(2)
C12 0.040(3) 0.039(3) 0.046(3) -0.018(2) -0.006(2) -0.004(2)
C13 0.029(2) 0.047(3) 0.049(3) -0.028(2) 0.002(2) -0.007(2)
C14 0.041(3) 0.072(4) 0.055(3) -0.037(3) 0.007(2) -0.022(2)
C15 0.058(3) 0.085(4) 0.058(3) -0.040(3) -0.006(3) -0.011(3)
C16 0.045(3) 0.081(4) 0.081(4) -0.059(3) -0.004(3) -0.007(3)
C17 0.043(3) 0.074(4) 0.100(5) -0.060(4) 0.005(3) -0.020(3)
C18 0.039(3) 0.049(3) 0.076(4) -0.034(3) 0.002(2) -0.011(2)
C19 0.029(2) 0.043(3) 0.046(3) -0.021(2) 0.0040(19) -0.0038(19)
C20 0.071(4) 0.075(4) 0.081(4) -0.030(3) -0.021(3) -0.032(3)
C21 0.056(6) 0.057(6) 0.041(5) -0.039(4) 0.012(4) -0.017(4)
C22 0.099(8) 0.056(6) 0.108(9) -0.028(6) -0.009(6) -0.012(6)
Al1 0.0394(8) 0.0393(8) 0.0587(9) -0.0226(7) -0.0071(7) -0.0085(6)

loop_
_atom_type_symbol
_atom_type_description
_atom_type_scat_dispersion_real
_atom_type_scat_dispersion_imag
_atom_type_scat_source
Cr Cr 0.3209 0.6236 'International Tables Vol C Tables 4.2.6.8 and 6.1.1.4'
P P 0.1023 0.0942 'International Tables Vol C Tables 4.2.6.8 and 6.1.1.4'
N N 0.0061 0.0033 'International Tables Vol C Tables 4.2.6.8 and 6.1.1.4'
Cl Cl 0.1484 0.1585 'International Tables Vol C Tables 4.2.6.8 and 6.1.1.4'
C C 0.0033 0.0016 'International Tables Vol C Tables 4.2.6.8 and 6.1.1.4'
Al Al 0.0645 0.0514 'International Tables Vol C Tables 4.2.6.8 and 6.1.1.4'
H H 0.0000 0.0000 'International Tables Vol C Tables 4.2.6.8 and 6.1.1.4'

loop_
_geom_angle_atom_site_label_1
_geom_angle_atom_site_label_2
_geom_angle_atom_site_label_3
_geom_angle
_geom_angle_site_symmetry_3
C19 Cr1 N1 89.20(15) .
C19 Cr1 N2 166.89(16) .
N1 Cr1 N2 86.09(12) .
C19 Cr1 P1 89.83(13) .
N1 Cr1 P1 83.38(10) .
N2 Cr1 P1 77.49(10) .
C19 Cr1 Cl1 95.05(13) .
N1 Cr1 Cl1 173.88(10) .
N2 Cr1 Cl1 88.82(9) .
P1 Cr1 Cl1 92.22(4) .
C19 Cr1 Cl1 96.88(14) 2_556
N1 Cr1 Cl1 96.94(10) 2_556
N2 Cr1 Cl1 95.83(10) 2_556
P1 Cr1 Cl1 173.29(4) 2_556
Cl1 Cr1 Cl1 86.94(4) 2_556
C13 P1 C7 104.8(2) .
C13 P1 C1 105.5(2) .
C7 P1 C1 110.3(3) .
C13 P1 Cr1 131.02(15) .
C7 P1 Cr1 103.79(17) .
C1 P1 Cr1 100.66(18) .
C2 N1 C6 118.2(4) .
C2 N1 Cr1 121.3(3) .
C6 N1 Cr1 120.5(3) .
C12 N2 C8 117.4(4) .
C12 N2 Cr1 120.7(3) .
C8 N2 Cr1 121.6(3) .
Cr1 Cl1 Cr1 93.06(4) 2_556
C2 C1 P1 113.8(3) .
C2 C1 H1A 108.8 .
P1 C1 H1A 108.8 .
C2 C1 H1B 108.8 .
P1 C1 H1B 108.8 .
H1A C1 H1B 107.7 .
N1 C2 C3 121.3(4) .
N1 C2 C1 120.3(4) .
C3 C2 C1 118.3(4) .
C4 C3 C2 119.7(4) .
C4 C3 H3 120.2 .
C2 C3 H3 120.2 .
C3 C4 C5 119.3(4) .
C3 C4 H4 120.3 .
C5 C4 H4 120.3 .
C6 C5 C4 118.7(5) .
C6 C5 H5 120.7 .
C4 C5 H5 120.7 .
N1 C6 C5 122.8(4) .
N1 C6 H6 118.6 .
C5 C6 H6 118.6 .
C8 C7 P1 110.9(3) .
C8 C7 H7A 109.5 .
P1 C7 H7A 109.5 .
C8 C7 H7B 109.5 .
P1 C7 H7B 109.5 .
H7A C7 H7B 108.1 .
N2 C8 C9 121.6(4) .
N2 C8 C7 118.4(4) .
C9 C8 C7 120.0(4) .
C10 C9 C8 119.6(5) .
C10 C9 H9 120.2 .
C8 C9 H9 120.2 .
C9 C10 C11 118.8(4) .
C9 C10 H10 120.6 .
C11 C10 H10 120.6 .
C10 C11 C12 118.6(5) .
C10 C11 H11 120.7 .
C12 C11 H11 120.7 .
N2 C12 C11 123.8(5) .
N2 C12 H12 118.1 .
C11 C12 H12 118.1 .
C14 C13 C18 119.2(4) .
C14 C13 P1 119.6(3) .
C18 C13 P1 121.2(4) .
C13 C14 C15 120.1(5) .
C13 C14 H14 119.9 .
C15 C14 H14 119.9 .
C16 C15 C14 119.2(5) .
C16 C15 H15 120.4 .
C14 C15 H15 120.4 .
C15 C16 C17 120.8(5) .
C15 C16 H16 119.6 .
C17 C16 H16 119.6 .
C18 C17 C16 120.1(5) .
C18 C17 H17 119.9 .
C16 C17 H17 119.9 .
C17 C18 C13 120.5(5) .
C17 C18 H18 119.7 .
C13 C18 H18 119.7 .
Cr1 C19 H19A 109.5 .
Cr1 C19 H19B 109.5 .
H19A C19 H19B 109.5 .
Cr1 C19 H19C 109.5 .
H19A C19 H19C 109.5 .
H19B C19 H19C 109.5 .
Al1 C20 H20A 109.5 .
Al1 C20 H20B 109.5 .
H20A C20 H20B 109.5 .
Al1 C20 H20C 109.5 .
H20A C20 H20C 109.5 .
H20B C20 H20C 109.5 .
Al1 C21 H21A 109.5 .
Al1 C21 H21B 109.5 .
H21A C21 H21B 109.5 .
Al1 C21 H21C 109.5 .
H21A C21 H21C 109.5 .
H21B C21 H21C 109.5 .
Al1 C22 H22A 109.5 .
Al1 C22 H22B 109.5 .
Al1 C22 H22C 109.5 .
C20 Al1 C22 120.2(5) .
C20 Al1 C21 105.0(6) .
C22 Al1 C21 86.5(7) .
C20 Al1 Cl4 117.2(3) .
C22 Al1 Cl4 19.2(5) .
C21 Al1 Cl4 105.3(7) .
C20 Al1 Cl3 107.5(2) .
C22 Al1 Cl3 111.7(4) .
C21 Al1 Cl3 125.8(6) .
Cl4 Al1 Cl3 96.7(3) .
C20 Al1 Cl2 109.9(2) .
C22 Al1 Cl2 105.9(5) .
C21 Al1 Cl2 27.5(6) .
Cl4 Al1 Cl2 121.9(3) .
Cl3 Al1 Cl2 99.81(11) .

loop_
_geom_bond_atom_site_label_1
_geom_bond_atom_site_label_2
_geom_bond_distance
_geom_bond_site_symmetry_2
Cr1 C19 2.071(4) .
Cr1 N1 2.096(3) .
Cr1 N2 2.235(3) .
Cr1 P1 2.3472(13) .
Cr1 Cl1 2.3780(12) .
Cr1 Cl1 2.3937(12) 2_556
P1 C13 1.806(4) .
P1 C7 1.820(5) .
P1 C1 1.829(5) .
N1 C2 1.348(5) .
N1 C6 1.352(6) .
N2 C12 1.325(5) .
N2 C8 1.346(6) .
Cl1 Cr1 2.3937(12) 2_556
Cl2 Al1 2.204(3) .
Cl3 Al1 2.1845(19) .
Cl4 Al1 2.179(9) .
C1 C2 1.492(7) .
C1 H1A 0.9700 .
C1 H1B 0.9700 .
C2 C3 1.386(6) .
C3 C4 1.362(7) .
C3 H3 0.9300 .
C4 C5 1.387(7) .
C4 H4 0.9300 .
C5 C6 1.361(6) .
C5 H5 0.9300 .
C6 H6 0.9300 .
C7 C8 1.511(6) .
C7 H7A 0.9700 .
C7 H7B 0.9700 .
C8 C9 1.390(6) .
C9 C10 1.366(7) .
C9 H9 0.9300 .
C10 C11 1.367(7) .
C10 H10 0.9300 .
C11 C12 1.377(6) .
C11 H11 0.9300 .
C12 H12 0.9300 .
C13 C14 1.378(6) .
C13 C18 1.393(6) .
C14 C15 1.408(7) .
C14 H14 0.9300 .
C15 C16 1.368(8) .
C15 H15 0.9300 .
C16 C17 1.376(8) .
C16 H16 0.9300 .
C17 C18 1.370(7) .
C17 H17 0.9300 .
C18 H18 0.9300 .
C19 H19A 0.9600 .
C19 H19B 0.9600 .
C19 H19C 0.9600 .
C20 Al1 1.950(5) .
C20 H20A 0.9600 .
C20 H20B 0.9600 .
C20 H20C 0.9600 .
C21 Al1 2.000(19) .
C21 H21A 0.9600 .
C21 H21B 0.9600 .
C21 H21C 0.9600 .
C22 Al1 1.959(14) .
C22 H22A 0.9600 .
C22 H22B 0.9600 .
C22 H22C 0.9600 .
